data_4307739
loop_
_publ_author_name
'Marcello Gennari'
'Matteo Tegoni'
'Maurizio Lanfranchi'
'Maria Angela Pellinghelli'
'Luciano Marchi\`o'

_publ_contact_author
;
     Dr. Luciano Marchi\`o
     Dip. Chimica Generale ed Inorganica, Chimica Analitica,
     Chimica Fisica. V.le G.P. Usberti 17/a. Parma. Italy
;
_publ_contact_author_email marchio@unipr.it
_publ_contact_author_fax '+39 0521 905557'
_publ_contact_author_phone '+39 0521 905424'
_publ_section_title
;
A New Chiral N,N',O-Donor Heteroscorpionate Ligand. Structures of Ni2+,
Cu2+, Zn2+ Complexes and Study of Solution Equilibria by Means of 1H
NMR/UV-Vis Titrations and EXSY NMR Spectroscopy
;
_journal_name_full 'Inorganic Chemistry'
_journal_page_first 3367
_journal_page_last 3377
_journal_paper_doi 10.1021/ic062228e
_journal_volume 46
_journal_year 2007
_chemical_formula_moiety 'C30 H42 Cl4 N6 O4 Zn2, 2(C2 H3 N)'
_chemical_formula_sum 'C34 H48 Cl4 N8 O4 Zn2'
_chemical_formula_weight 905.34
_chemical_name_systematic
;
 ?
;
_space_group_IT_number 15
_symmetry_cell_setting monoclinic
_symmetry_space_group_name_Hall '-C 2yc'
_symmetry_space_group_name_H-M 'C 1 2/c 1'
_atom_sites_solution_hydrogens geom
_atom_sites_solution_primary direct
_atom_sites_solution_secondary difmap
_audit_creation_method SHELXL-97
_cell_angle_alpha 90.00
_cell_angle_beta 125.33(2)
_cell_angle_gamma 90.00
_cell_formula_units_Z 4
_cell_length_a 26.383(3)
_cell_length_b 9.016(2)
_cell_length_c 22.609(2)
_cell_measurement_reflns_used 4261
_cell_measurement_temperature 293(2)
_cell_measurement_theta_max 27.02
_cell_measurement_theta_min 1.89
_cell_volume 4387.5(16)
_computing_cell_refinement Saint
_computing_data_collection Smart
_computing_data_reduction Saint
_computing_molecular_graphics 'Ortep3 for windows'
_computing_structure_refinement 'SHELXL-97 (Sheldrick, 1997)'
_computing_structure_solution Sir97
_diffrn_ambient_temperature 293(2)
_diffrn_measured_fraction_theta_full 0.992
_diffrn_measured_fraction_theta_max 0.992
_diffrn_measurement_device_type 'Bruker Smart 1000 area detector'
_diffrn_measurement_method 'Theta & omega scan'
_diffrn_radiation_monochromator graphite
_diffrn_radiation_source 'fine-focus sealed tube'
_diffrn_radiation_type MoK\a
_diffrn_radiation_wavelength 0.71073
_diffrn_reflns_av_R_equivalents 0.0969
_diffrn_reflns_av_sigmaI/netI 0.1397
_diffrn_reflns_limit_h_max 33
_diffrn_reflns_limit_h_min -33
_diffrn_reflns_limit_k_max 11
_diffrn_reflns_limit_k_min -11
_diffrn_reflns_limit_l_max 28
_diffrn_reflns_limit_l_min -28
_diffrn_reflns_number 23449
_diffrn_reflns_theta_full 27.02
_diffrn_reflns_theta_max 27.02
_diffrn_reflns_theta_min 1.89
_diffrn_standards_decay_% 0
_exptl_absorpt_coefficient_mu 1.380
_exptl_absorpt_correction_T_max 1.000
_exptl_absorpt_correction_T_min 0.752
_exptl_absorpt_correction_type multi-scan
_exptl_absorpt_process_details SADABS
_exptl_crystal_colour colorless
_exptl_crystal_density_diffrn 1.371
_exptl_crystal_density_method 'not measured'
_exptl_crystal_description block
_exptl_crystal_F_000 1872
_exptl_crystal_size_max 0.25
_exptl_crystal_size_mid 0.20
_exptl_crystal_size_min 0.17
_refine_diff_density_max 0.558
_refine_diff_density_min -0.293
_refine_diff_density_rms 0.049
_refine_ls_extinction_method none
_refine_ls_goodness_of_fit_ref 0.861
_refine_ls_hydrogen_treatment mixed
_refine_ls_matrix_type full
_refine_ls_number_parameters 247
_refine_ls_number_reflns 4764
_refine_ls_number_restraints 0
_refine_ls_restrained_S_all 0.861
_refine_ls_R_factor_all 0.1418
_refine_ls_R_factor_gt 0.0424
_refine_ls_shift/su_max 0.001
_refine_ls_shift/su_mean 0.000
_refine_ls_structure_factor_coef Fsqd
_refine_ls_weighting_details 'calc w=1/[\s^2^(Fo^2^)+(0.0009P)^2^+0.0000P] where P=(Fo^2^+2Fc^2^)/3'
_refine_ls_weighting_scheme calc
_refine_ls_wR_factor_gt 0.0431
_refine_ls_wR_factor_ref 0.0501
_reflns_number_gt 1926
_reflns_number_total 4764
_reflns_threshold_expression >2sigma(I)
_cod_data_source_file ic062228esi20061123_043721_6.cif
_cod_data_source_block mg204zn
_cod_depositor_comments
;
The following automatic conversions were performed:
'_symmetry_cell_setting' value 'Monoclinic' changed to 'monoclinic'
according to '/home/saulius/struct/CIF-dictionaries/cif_core.dic'
dictionary named 'cif_core.dic' version 2.4.1 from 2010-06-29.

Automatic conversion script
Id: cif_fix_enum 1527 2010-12-29 10:47:43Z saulius 
;
_cod_original_cell_volume 4387.5(12)
_cod_database_code 4307739

loop_
_symmetry_equiv_pos_as_xyz
'x, y, z'
'-x, y, -z+1/2'
'x+1/2, y+1/2, z'
'-x+1/2, y+1/2, -z+1/2'
'-x, -y, -z'
'x, -y, z-1/2'
'-x+1/2, -y+1/2, -z'
'x+1/2, -y+1/2, z-1/2'

loop_
_atom_site_label
_atom_site_type_symbol
_atom_site_fract_x
_atom_site_fract_y
_atom_site_fract_z
_atom_site_U_iso_or_equiv
_atom_site_adp_type
_atom_site_occupancy
_atom_site_symmetry_multiplicity
_atom_site_calc_flag
_atom_site_refinement_flags
_atom_site_disorder_assembly
_atom_site_disorder_group
Zn1 Zn 0.2500 0.2500 0.5000 0.04573(17) Uani 1 2 d S . .
Zn2 Zn 0.5000 0.86522(7) 0.7500 0.0641(2) Uani 1 2 d S . .
Cl2 Cl 0.41137(5) 0.99914(12) 0.70482(6) 0.1060(4) Uani 1 1 d . . .
Cl1 Cl 0.48743(5) 0.73028(13) 0.65989(5) 0.1046(4) Uani 1 1 d . . .
O12 O 0.34730(10) 0.2317(3) 0.58222(12) 0.0503(7) Uani 1 1 d . . .
C22 C 0.39060(14) 0.3552(4) 0.60711(17) 0.0432(9) Uani 1 1 d . . .
C12 C 0.35573(15) 0.4826(4) 0.55339(17) 0.0444(9) Uani 1 1 d . . .
H12 H 0.3865 0.5612 0.5679 0.053 Uiso 1 1 calc R . .
N13 N 0.28071(12) 0.3539(3) 0.44126(14) 0.0450(7) Uani 1 1 d . . .
N21 N 0.25810(13) 0.4633(3) 0.54183(14) 0.0499(8) Uani 1 1 d . . .
N11 N 0.30810(13) 0.5463(3) 0.55974(14) 0.0466(8) Uani 1 1 d . . .
C33 C 0.32492(17) 0.4683(4) 0.3672(2) 0.0538(10) Uani 1 1 d . . .
C13 C 0.32906(15) 0.4473(4) 0.47433(18) 0.0415(9) Uani 1 1 d . . .
O13 O 0.34730(12) 0.5293(3) 0.33018(13) 0.0782(8) Uani 1 1 d . . .
C31 C 0.30917(17) 0.6771(4) 0.58844(17) 0.0588(11) Uani 1 1 d . . .
H31 H 0.3393 0.7504 0.6046 0.071 Uiso 1 1 calc R . .
C23 C 0.35302(16) 0.5084(4) 0.4389(2) 0.0513(10) Uani 1 1 d . . .
C32 C 0.41097(13) 0.3991(3) 0.68278(15) 0.0606(11) Uani 1 1 d . . .
H32A H 0.3750 0.4182 0.6824 0.091 Uiso 1 1 calc R . .
H32B H 0.4361 0.4869 0.6977 0.091 Uiso 1 1 calc R . .
H32C H 0.4347 0.3199 0.7160 0.091 Uiso 1 1 calc R . .
C11 C 0.22784(17) 0.5488(5) 0.55994(19) 0.0626(11) Uani 1 1 d . . .
H11 H 0.1909 0.5219 0.5536 0.075 Uiso 1 1 calc R . .
C53 C 0.25397(14) 0.3237(4) 0.37120(19) 0.0544(11) Uani 1 1 d . . .
H53 H 0.2198 0.2606 0.3479 0.065 Uiso 1 1 calc R . .
C42 C 0.44561(13) 0.3066(4) 0.60709(15) 0.0687(12) Uani 1 1 d . . .
H42A H 0.4661 0.2247 0.6398 0.103 Uiso 1 1 calc R . .
H42B H 0.4742 0.3876 0.6224 0.103 Uiso 1 1 calc R . .
H42C H 0.4314 0.2765 0.5591 0.103 Uiso 1 1 calc R . .
C43 C 0.27402(17) 0.3804(4) 0.33152(19) 0.0584(11) Uani 1 1 d . . .
C21 C 0.25827(19) 0.6835(4) 0.58961(19) 0.0685(12) Uani 1 1 d . . .
H21 H 0.2464 0.7606 0.6065 0.082 Uiso 1 1 calc R . .
C83 C 0.24019(16) 0.3394(4) 0.25139(16) 0.1056(16) Uani 1 1 d . . .
H83A H 0.2675 0.2829 0.2449 0.158 Uiso 1 1 calc R . .
H83B H 0.2278 0.4282 0.2228 0.158 Uiso 1 1 calc R . .
H83C H 0.2041 0.2812 0.2362 0.158 Uiso 1 1 calc R . .
C63 C 0.40766(16) 0.6154(4) 0.47488(17) 0.0933(14) Uani 1 1 d . . .
H63A H 0.4441 0.5660 0.5140 0.140 Uiso 1 1 calc R . .
H63B H 0.3986 0.6992 0.4935 0.140 Uiso 1 1 calc R . .
H63C H 0.4148 0.6486 0.4399 0.140 Uiso 1 1 calc R . .
N14 N 0.3929(3) 0.0945(7) 0.4296(3) 0.178(2) Uani 1 1 d . . .
C24 C 0.4173(3) 0.0370(7) 0.4104(3) 0.125(2) Uani 1 1 d . . .
C73 C 0.39155(19) 0.4411(4) 0.3292(2) 0.1224(19) Uani 1 1 d . . .
H73A H 0.4254 0.4175 0.3780 0.184 Uiso 1 1 calc R . .
H73B H 0.4069 0.4953 0.3061 0.184 Uiso 1 1 calc R . .
H73C H 0.3721 0.3512 0.3029 0.184 Uiso 1 1 calc R . .
C14 C 0.4476(2) -0.0350(5) 0.3845(3) 0.165(2) Uani 1 1 d . . .
H14A H 0.4494 -0.1395 0.3937 0.248 Uiso 1 1 calc R . .
H14B H 0.4891 0.0033 0.4087 0.248 Uiso 1 1 calc R . .
H14C H 0.4254 -0.0184 0.3333 0.248 Uiso 1 1 calc R . .
H1 H 0.3639(15) 0.158(4) 0.6075(17) 0.090(17) Uiso 1 1 d . . .

loop_
_atom_site_aniso_label
_atom_site_aniso_U_11
_atom_site_aniso_U_22
_atom_site_aniso_U_33
_atom_site_aniso_U_23
_atom_site_aniso_U_13
_atom_site_aniso_U_12
Zn1 0.0387(4) 0.0573(4) 0.0397(3) 0.0006(4) 0.0219(3) -0.0053(4)
Zn2 0.0793(5) 0.0482(4) 0.0574(5) 0.000 0.0353(4) 0.000
Cl2 0.1179(10) 0.0871(9) 0.0843(8) 0.0348(7) 0.0419(8) 0.0471(8)
Cl1 0.1100(9) 0.1146(10) 0.1131(9) -0.0652(8) 0.0783(8) -0.0566(8)
O12 0.0391(15) 0.0502(18) 0.0466(15) 0.0075(17) 0.0162(12) -0.0007(16)
C22 0.031(2) 0.052(3) 0.039(2) -0.004(2) 0.0164(19) -0.006(2)
C12 0.038(2) 0.054(3) 0.039(2) -0.004(2) 0.021(2) -0.010(2)
N13 0.0424(19) 0.055(2) 0.0363(18) -0.0027(16) 0.0219(16) -0.0057(16)
N21 0.042(2) 0.054(2) 0.058(2) 0.0033(16) 0.0322(18) 0.0069(17)
N11 0.046(2) 0.050(2) 0.042(2) -0.0005(16) 0.0248(18) 0.0004(18)
C33 0.059(3) 0.064(3) 0.049(3) 0.011(2) 0.038(3) -0.003(2)
C13 0.039(2) 0.044(2) 0.043(2) 0.0004(19) 0.024(2) 0.0011(18)
O13 0.086(2) 0.096(2) 0.0685(19) 0.0185(16) 0.0537(18) -0.0017(17)
C31 0.076(3) 0.045(3) 0.050(3) -0.007(2) 0.034(2) -0.002(2)
C23 0.047(3) 0.060(3) 0.051(3) 0.000(2) 0.031(2) -0.005(2)
C32 0.057(2) 0.069(3) 0.040(2) -0.003(2) 0.019(2) -0.005(2)
C11 0.061(3) 0.074(3) 0.066(3) 0.013(2) 0.045(3) 0.016(3)
C53 0.044(2) 0.069(3) 0.045(2) -0.005(2) 0.023(2) -0.0126(19)
C42 0.040(2) 0.094(3) 0.067(3) 0.004(2) 0.027(2) 0.007(2)
C43 0.063(3) 0.070(3) 0.043(3) 0.006(2) 0.031(2) -0.007(2)
C21 0.085(3) 0.065(3) 0.071(3) -0.003(2) 0.054(3) 0.012(3)
C83 0.126(4) 0.142(4) 0.045(3) -0.018(3) 0.047(3) -0.047(3)
C63 0.091(3) 0.117(4) 0.079(3) -0.003(3) 0.053(3) -0.045(3)
N14 0.188(5) 0.208(6) 0.202(5) 0.008(4) 0.149(5) 0.044(4)
C24 0.141(6) 0.137(6) 0.140(5) 0.026(4) 0.106(4) 0.038(4)
C73 0.124(4) 0.161(5) 0.146(4) 0.038(4) 0.116(4) 0.025(4)
C14 0.215(6) 0.167(6) 0.221(6) 0.029(4) 0.187(6) 0.038(4)

loop_
_atom_type_symbol
_atom_type_description
_atom_type_scat_dispersion_real
_atom_type_scat_dispersion_imag
_atom_type_scat_source
C C 0.0033 0.0016 'International Tables Vol C Tables 4.2.6.8 and 6.1.1.4'
H H 0.0000 0.0000 'International Tables Vol C Tables 4.2.6.8 and 6.1.1.4'
N N 0.0061 0.0033 'International Tables Vol C Tables 4.2.6.8 and 6.1.1.4'
O O 0.0106 0.0060 'International Tables Vol C Tables 4.2.6.8 and 6.1.1.4'
Cl Cl 0.1484 0.1585 'International Tables Vol C Tables 4.2.6.8 and 6.1.1.4'
Zn Zn 0.2839 1.4301 'International Tables Vol C Tables 4.2.6.8 and 6.1.1.4'

loop_
_geom_angle_atom_site_label_1
_geom_angle_atom_site_label_2
_geom_angle_atom_site_label_3
_geom_angle
_geom_angle_site_symmetry_1
_geom_angle_site_symmetry_3
_geom_angle_publ_flag
N21 Zn1 N21 180.00(16) 7_556 . ?
N21 Zn1 N13 84.37(11) 7_556 7_556 ?
N21 Zn1 N13 95.63(11) . 7_556 ?
N21 Zn1 N13 95.63(11) 7_556 . ?
N21 Zn1 N13 84.37(11) . . ?
N13 Zn1 N13 180.0 7_556 . ?
N21 Zn1 O12 85.45(11) 7_556 7_556 ?
N21 Zn1 O12 94.55(11) . 7_556 ?
N13 Zn1 O12 82.97(10) 7_556 7_556 ?
N13 Zn1 O12 97.03(10) . 7_556 ?
N21 Zn1 O12 94.55(11) 7_556 . ?
N21 Zn1 O12 85.45(11) . . ?
N13 Zn1 O12 97.03(10) 7_556 . ?
N13 Zn1 O12 82.97(10) . . ?
O12 Zn1 O12 180.0(2) 7_556 . ?
Cl1 Zn2 Cl1 113.77(7) . 2_656 ?
Cl1 Zn2 Cl2 105.70(4) . 2_656 ?
Cl1 Zn2 Cl2 107.92(4) 2_656 2_656 ?
Cl1 Zn2 Cl2 107.92(5) . . ?
Cl1 Zn2 Cl2 105.70(4) 2_656 . ?
Cl2 Zn2 Cl2 116.10(7) 2_656 . ?
C22 O12 Zn1 123.9(2) . . ?
O12 C22 C42 108.4(3) . . ?
O12 C22 C32 108.8(3) . . ?
C42 C22 C32 111.1(3) . . ?
O12 C22 C12 106.8(3) . . ?
C42 C22 C12 110.7(3) . . ?
C32 C22 C12 110.9(3) . . ?
N11 C12 C13 110.9(3) . . ?
N11 C12 C22 111.9(3) . . ?
C13 C12 C22 115.5(3) . . ?
C53 N13 C13 118.0(3) . . ?
C53 N13 Zn1 121.2(2) . . ?
C13 N13 Zn1 120.7(2) . . ?
C11 N21 N11 103.9(3) . . ?
C11 N21 Zn1 138.2(3) . . ?
N11 N21 Zn1 117.9(2) . . ?
C31 N11 N21 112.0(3) . . ?
C31 N11 C12 128.0(3) . . ?
N21 N11 C12 119.7(3) . . ?
C43 C33 C23 121.7(3) . . ?
C43 C33 O13 119.6(4) . . ?
C23 C33 O13 118.5(4) . . ?
N13 C13 C23 122.1(3) . . ?
N13 C13 C12 115.4(3) . . ?
C23 C13 C12 122.5(3) . . ?
C33 O13 C73 115.3(3) . . ?
N11 C31 C21 107.6(4) . . ?
C33 C23 C13 117.2(3) . . ?
C33 C23 C63 119.5(3) . . ?
C13 C23 C63 123.3(3) . . ?
N21 C11 C21 111.8(3) . . ?
N13 C53 C43 123.9(3) . . ?
C33 C43 C53 116.9(3) . . ?
C33 C43 C83 123.1(3) . . ?
C53 C43 C83 120.0(4) . . ?
C31 C21 C11 104.7(4) . . ?
N14 C24 C14 178.9(9) . . ?

loop_
_geom_bond_atom_site_label_1
_geom_bond_atom_site_label_2
_geom_bond_distance
_geom_bond_site_symmetry_2
_geom_bond_publ_flag
Zn1 N21 2.098(3) 7_556 ?
Zn1 N21 2.098(3) . ?
Zn1 N13 2.131(2) 7_556 ?
Zn1 N13 2.131(2) . ?
Zn1 O12 2.134(2) 7_556 ?
Zn1 O12 2.134(2) . ?
Zn2 Cl1 2.2269(10) . ?
Zn2 Cl1 2.2269(10) 2_656 ?
Zn2 Cl2 2.2818(11) 2_656 ?
Zn2 Cl2 2.2818(11) . ?
O12 C22 1.456(4) . ?
C22 C42 1.517(3) . ?
C22 C32 1.519(3) . ?
C22 C12 1.532(4) . ?
C12 N11 1.462(3) . ?
C12 C13 1.529(4) . ?
N13 C53 1.337(3) . ?
N13 C13 1.339(3) . ?
N21 C11 1.334(4) . ?
N21 N11 1.359(3) . ?
N11 C31 1.339(3) . ?
C33 C43 1.353(4) . ?
C33 C23 1.384(4) . ?
C33 O13 1.387(3) . ?
C13 C23 1.389(4) . ?
O13 C73 1.423(3) . ?
C31 C21 1.360(4) . ?
C23 C63 1.521(4) . ?
C11 C21 1.395(4) . ?
C53 C43 1.377(4) . ?
C43 C83 1.532(4) . ?
N14 C24 1.094(5) . ?
C24 C14 1.394(5) . ?
